data_4346427
loop_
_publ_author_name
'Yadav, Dhirendra'
'Siwatch, Rahul Kumar'
'Sinhababu, Soumen'
'Karwasara, Surendar'
'Singh, Dharmendra'
'Rajaraman, Gopalan'
'Nagendran, Selvarajan'

_publ_section_title
;
 Digermylene Oxide Stabilized Group 11 Metal Iodide Complexes.
;
_journal_issue 23
_journal_name_full 'Inorganic chemistry'
_journal_page_first 11067
_journal_page_last 11076
_journal_paper_doi 10.1021/acs.inorgchem.5b01436
_journal_volume 54
_journal_year 2015
_chemical_formula_moiety 'C40 H56 Cu2 Ge2 I2 N6 O, 2(C5 H5 N)'
_chemical_formula_sum 'C50 H66 Cu2 Ge2 I2 N8 O'
_chemical_formula_weight 1321.23
_space_group_IT_number 14
_space_group_name_Hall '-P 2ybc'
_space_group_name_H-M_alt 'P 1 21/c 1'
_symmetry_cell_setting monoclinic
_symmetry_space_group_name_Hall '-P 2ybc'
_symmetry_space_group_name_H-M 'P 1 21/c 1'
_atom_sites_solution_hydrogens geom
_atom_sites_solution_primary direct
_atom_sites_solution_secondary difmap
_audit_creation_method SHELXL-97
_cell_angle_alpha 90.00
_cell_angle_beta 98.95(3)
_cell_angle_gamma 90.00
_cell_formula_units_Z 4
_cell_length_a 23.773(5)
_cell_length_b 10.873(2)
_cell_length_c 21.329(4)
_cell_measurement_temperature 150(2)
_cell_volume 5446.1(19)
_computing_cell_refinement 'Bruker SMART'
_computing_data_collection 'Bruker SMART'
_computing_data_reduction 'Bruker SAINT'
_computing_molecular_graphics 'Bruker SHELXTL'
_computing_publication_material 'Bruker SHELXTL'
_computing_structure_refinement 'SHELXL-97 (Sheldrick, 1997)'
_computing_structure_solution 'SHELXS-97 (Sheldrick, 1990)'
_diffrn_ambient_temperature 150(2)
_diffrn_measured_fraction_theta_full 0.999
_diffrn_measured_fraction_theta_max 0.999
_diffrn_measurement_device_type 'CCD area detector'
_diffrn_measurement_method 'phi and omega scans'
_diffrn_radiation_monochromator graphite
_diffrn_radiation_source 'fine-focus sealed tube'
_diffrn_radiation_type MoK\a
_diffrn_radiation_wavelength 0.71073
_diffrn_reflns_av_R_equivalents 0.0392
_diffrn_reflns_av_sigmaI/netI 0.0458
_diffrn_reflns_limit_h_max 28
_diffrn_reflns_limit_h_min -28
_diffrn_reflns_limit_k_max 12
_diffrn_reflns_limit_k_min -11
_diffrn_reflns_limit_l_max 16
_diffrn_reflns_limit_l_min -25
_diffrn_reflns_number 27976
_diffrn_reflns_theta_full 25.00
_diffrn_reflns_theta_max 25.00
_diffrn_reflns_theta_min 1.73
_exptl_absorpt_coefficient_mu 3.040
_exptl_absorpt_correction_T_max 0.454
_exptl_absorpt_correction_T_min 0.278
_exptl_absorpt_correction_type multi-scan
_exptl_absorpt_process_details '(SADABS; Bruker, 2000)'
_exptl_crystal_colour yellow
_exptl_crystal_density_diffrn 1.611
_exptl_crystal_density_method 'not measured'
_exptl_crystal_description block
_exptl_crystal_F_000 2632.0
_exptl_crystal_size_max 0.45
_exptl_crystal_size_mid 0.43
_exptl_crystal_size_min 0.26
_refine_diff_density_max 0.768
_refine_diff_density_min -0.588
_refine_diff_density_rms 0.113
_refine_ls_extinction_method none
_refine_ls_goodness_of_fit_ref 1.167
_refine_ls_hydrogen_treatment mixed
_refine_ls_matrix_type full
_refine_ls_number_parameters 594
_refine_ls_number_reflns 9571
_refine_ls_number_restraints 0
_refine_ls_restrained_S_all 1.167
_refine_ls_R_factor_all 0.0567
_refine_ls_R_factor_gt 0.0471
_refine_ls_shift/su_max 0.001
_refine_ls_shift/su_mean 0.000
_refine_ls_structure_factor_coef Fsqd
_refine_ls_weighting_details 'calc w=1/[\s^2^(Fo^2^)+(0.0341P)^2^+7.9477P] where P=(Fo^2^+2Fc^2^)/3'
_refine_ls_weighting_scheme calc
_refine_ls_wR_factor_gt 0.0915
_refine_ls_wR_factor_ref 0.0949
_reflns_number_gt 8401
_reflns_number_total 9571
_reflns_threshold_expression >2sigma(I)
_cod_data_source_file ic5b01436_si_002.cif
_cod_data_source_block compound4
_cod_original_cell_volume 5446.4(19)
_cod_original_sg_symbol_H-M 'P 21/c'
_cod_database_code 4346427

loop_
_symmetry_equiv_pos_as_xyz
'x, y, z'
'-x, y+1/2, -z+1/2'
'-x, -y, -z'
'x, -y-1/2, z-1/2'

loop_
_atom_site_label
_atom_site_type_symbol
_atom_site_fract_x
_atom_site_fract_y
_atom_site_fract_z
_atom_site_U_iso_or_equiv
_atom_site_adp_type
_atom_site_occupancy
_atom_site_symmetry_multiplicity
_atom_site_calc_flag
_atom_site_refinement_flags
Ge1 Ge 0.32734(2) 0.63447(5) 0.02481(2) 0.01771(12) Uani 1 1 d .
Ge2 Ge 0.20494(2) 0.63757(5) 0.06258(2) 0.01765(13) Uani 1 1 d .
Cu1 Cu 0.35490(3) 0.73217(6) 0.12110(3) 0.02410(15) Uani 1 1 d .
Cu2 Cu 0.24469(3) 0.73185(6) 0.15630(3) 0.02409(15) Uani 1 1 d .
O1 O 0.25124(14) 0.6060(3) 0.00488(15) 0.0228(8) Uani 1 1 d .
I1 I 0.289860(14) 0.94025(3) 0.103068(16) 0.02406(10) Uani 1 1 d .
I2 I 0.327593(14) 0.57794(3) 0.213098(16) 0.02594(10) Uani 1 1 d .
N5 N 0.43220(17) 0.7927(4) 0.16437(19) 0.0218(9) Uani 1 1 d .
N6 N 0.21747(17) 0.8019(4) 0.23485(19) 0.0206(9) Uani 1 1 d .
N2 N 0.35210(17) 0.4819(4) -0.00841(19) 0.0203(9) Uani 1 1 d .
N1 N 0.34077(17) 0.6906(4) -0.05756(19) 0.0203(9) Uani 1 1 d .
N4 N 0.16128(17) 0.4857(4) 0.05052(19) 0.0203(9) Uani 1 1 d .
N3 N 0.13919(16) 0.6952(4) 0.00437(19) 0.0176(9) Uani 1 1 d .
C37 C 0.2116(2) 0.9223(5) 0.2424(3) 0.0294(13) Uani 1 1 d .
H37 H 0.2137 0.9732 0.2078 0.035 Uiso 1 1 calc R
C8 C 0.3392(2) 0.8221(4) -0.0729(2) 0.0237(12) Uani 1 1 d .
H8A H 0.3203 0.8652 -0.0423 0.028 Uiso 1 1 calc R
H8B H 0.3164 0.8334 -0.1144 0.028 Uiso 1 1 calc R
C10 C 0.3979(2) 0.8812(5) -0.0734(3) 0.0288(13) Uani 1 1 d .
H10 H 0.4150 0.8457 -0.1083 0.035 Uiso 1 1 calc R
C7 C 0.3514(2) 0.4786(4) -0.0717(2) 0.0214(11) Uani 1 1 d .
C9 C 0.3617(2) 0.3733(5) 0.0319(2) 0.0243(12) Uani 1 1 d .
H9A H 0.3392 0.3059 0.0113 0.029 Uiso 1 1 calc R
H9B H 0.3481 0.3901 0.0717 0.029 Uiso 1 1 calc R
C2 C 0.3519(2) 0.6307(5) -0.1632(2) 0.0257(12) Uani 1 1 d .
H2 H 0.3553 0.7140 -0.1716 0.031 Uiso 1 1 calc R
C36 C 0.2130(2) 0.7306(5) 0.2850(3) 0.0273(12) Uani 1 1 d .
H36 H 0.2161 0.6459 0.2808 0.033 Uiso 1 1 calc R
C24 C 0.1828(2) 0.3751(5) 0.0859(3) 0.0281(13) Uani 1 1 d .
H24A H 0.2228 0.3874 0.1025 0.034 Uiso 1 1 calc R
H24B H 0.1802 0.3063 0.0567 0.034 Uiso 1 1 calc R
C17 C 0.0580(2) 0.6363(5) -0.0715(3) 0.0298(13) Uani 1 1 d .
H17 H 0.0568 0.7181 -0.0844 0.036 Uiso 1 1 calc R
C21 C 0.0820(2) 0.3810(5) -0.0101(3) 0.0298(13) Uani 1 1 d .
H21 H 0.0949 0.3115 0.0132 0.036 Uiso 1 1 calc R
C23 C 0.1328(2) 0.8267(4) -0.0099(3) 0.0240(12) Uani 1 1 d .
H23A H 0.1247 0.8371 -0.0556 0.029 Uiso 1 1 calc R
H23B H 0.1686 0.8675 0.0050 0.029 Uiso 1 1 calc R
C1 C 0.3471(2) 0.6032(4) -0.1001(2) 0.0188(11) Uani 1 1 d .
C46 C 0.2180(2) 0.0568(6) 0.9234(3) 0.0426(16) Uani 1 1 d .
H46 H 0.2369 -0.0157 0.9371 0.051 Uiso 1 1 calc R
C40 C 0.1993(2) 0.9011(5) 0.3499(3) 0.0317(13) Uani 1 1 d .
H40 H 0.1940 0.9345 0.3887 0.038 Uiso 1 1 calc R
C38 C 0.2039(2) 0.7777(5) 0.3429(3) 0.0299(13) Uani 1 1 d .
H38 H 0.2010 0.7252 0.3767 0.036 Uiso 1 1 calc R
C32 C 0.4499(2) 0.9098(5) 0.1634(3) 0.0290(13) Uani 1 1 d .
H32 H 0.4251 0.9678 0.1423 0.035 Uiso 1 1 calc R
N8 N 0.1742(2) 0.0500(5) 0.8758(3) 0.0500(14) Uani 1 1 d .
C39 C 0.2025(3) 0.9762(5) 0.2986(3) 0.0369(15) Uani 1 1 d .
H39 H 0.1987 1.0610 0.3018 0.044 Uiso 1 1 calc R
C16 C 0.1028(2) 0.6097(5) -0.0220(2) 0.0208(11) Uani 1 1 d .
C22 C 0.1150(2) 0.4864(5) 0.0062(2) 0.0217(11) Uani 1 1 d .
C26 C 0.1516(3) 0.3416(5) 0.1409(3) 0.0346(14) Uani 1 1 d .
H26 H 0.1123 0.3187 0.1237 0.041 Uiso 1 1 calc R
C3 C 0.3523(2) 0.5547(5) -0.2152(3) 0.0317(13) Uani 1 1 d .
H3 H 0.3551 0.5951 -0.2530 0.038 Uiso 1 1 calc R
C6 C 0.3534(2) 0.3693(5) -0.1057(3) 0.0309(13) Uani 1 1 d .
H6 H 0.3579 0.2991 -0.0805 0.037 Uiso 1 1 calc R
C25 C 0.0860(2) 0.8898(5) 0.0196(3) 0.0290(13) Uani 1 1 d .
H25 H 0.0493 0.8541 0.0009 0.035 Uiso 1 1 calc R
C13 C 0.4377(2) 0.8588(6) -0.0113(3) 0.0418(15) Uani 1 1 d .
H13A H 0.4738 0.8969 -0.0132 0.063 Uiso 1 1 calc R
H13B H 0.4430 0.7720 -0.0047 0.063 Uiso 1 1 calc R
H13C H 0.4214 0.8935 0.0232 0.063 Uiso 1 1 calc R
C4 C 0.3492(3) 0.4276(6) -0.2196(3) 0.0400(15) Uani 1 1 d .
H4 H 0.3463 0.3938 -0.2600 0.048 Uiso 1 1 calc R
C31 C 0.4692(2) 0.7120(5) 0.1948(3) 0.0330(14) Uani 1 1 d .
H31 H 0.4583 0.6299 0.1955 0.040 Uiso 1 1 calc R
C20 C 0.0338(3) 0.3611(5) -0.0542(3) 0.0396(15) Uani 1 1 d .
H20 H 0.0194 0.2814 -0.0555 0.048 Uiso 1 1 calc R
C5 C 0.3500(3) 0.3469(5) -0.1701(3) 0.0412(16) Uani 1 1 d .
H5 H 0.3480 0.2643 -0.1815 0.049 Uiso 1 1 calc R
C47 C 0.1478(3) 0.1573(6) 0.8578(3) 0.0418(16) Uani 1 1 d .
H47 H 0.1169 0.1558 0.8252 0.050 Uiso 1 1 calc R
C18 C 0.0157(2) 0.5647(5) -0.1047(3) 0.0351(14) Uani 1 1 d .
H18 H -0.0082 0.6048 -0.1370 0.042 Uiso 1 1 calc R
C27 C 0.0934(3) 0.8711(6) 0.0910(3) 0.0426(16) Uani 1 1 d .
H27A H 0.0926 0.7847 0.1002 0.064 Uiso 1 1 calc R
H27B H 0.0632 0.9118 0.1077 0.064 Uiso 1 1 calc R
H27C H 0.1293 0.9049 0.1101 0.064 Uiso 1 1 calc R
C35 C 0.5392(3) 0.8645(6) 0.2232(3) 0.0431(16) Uani 1 1 d .
H35 H 0.5751 0.8888 0.2431 0.052 Uiso 1 1 calc R
C34 C 0.5026(2) 0.9481(6) 0.1919(3) 0.0361(14) Uani 1 1 d .
H34 H 0.5133 1.0302 0.1899 0.043 Uiso 1 1 calc R
C11 C 0.4240(2) 0.3330(5) 0.0463(3) 0.0346(14) Uani 1 1 d .
H11 H 0.4369 0.3119 0.0062 0.041 Uiso 1 1 calc R
C50 C 0.2095(3) 0.2715(6) 0.9335(3) 0.0409(15) Uani 1 1 d .
H50 H 0.2213 0.3461 0.9524 0.049 Uiso 1 1 calc R
C19 C 0.0037(2) 0.4423(6) -0.0969(3) 0.0426(16) Uani 1 1 d .
H19 H -0.0279 0.4108 -0.1231 0.051 Uiso 1 1 calc R
C49 C 0.1639(3) 0.2664(5) 0.8848(3) 0.0364(15) Uani 1 1 d .
H49 H 0.1445 0.3379 0.8708 0.044 Uiso 1 1 calc R
C12 C 0.3887(3) 1.0193(5) -0.0855(3) 0.0464(17) Uani 1 1 d .
H12A H 0.3711 1.0546 -0.0521 0.070 Uiso 1 1 calc R
H12B H 0.3645 1.0314 -0.1254 0.070 Uiso 1 1 calc R
H12C H 0.4248 1.0585 -0.0865 0.070 Uiso 1 1 calc R
C33 C 0.5226(3) 0.7442(6) 0.2253(3) 0.0450(17) Uani 1 1 d .
H33 H 0.5468 0.6856 0.2467 0.054 Uiso 1 1 calc R
C48 C 0.2368(3) 0.1647(6) 0.9533(3) 0.0417(16) Uani 1 1 d .
H48 H 0.2674 0.1649 0.9863 0.050 Uiso 1 1 calc R
C29 C 0.1505(3) 0.4477(6) 0.1868(3) 0.0452(17) Uani 1 1 d .
H29A H 0.1887 0.4669 0.2061 0.068 Uiso 1 1 calc R
H29B H 0.1284 0.4251 0.2190 0.068 Uiso 1 1 calc R
H29C H 0.1337 0.5184 0.1642 0.068 Uiso 1 1 calc R
C28 C 0.0850(3) 1.0273(5) 0.0035(4) 0.0493(18) Uani 1 1 d .
H28A H 0.0560 1.0674 0.0228 0.074 Uiso 1 1 calc R
H28B H 0.0769 1.0378 -0.0417 0.074 Uiso 1 1 calc R
H28C H 0.1213 1.0630 0.0194 0.074 Uiso 1 1 calc R
C14 C 0.4622(3) 0.4330(6) 0.0784(4) 0.058(2) Uani 1 1 d .
H14A H 0.4621 0.5018 0.0501 0.086 Uiso 1 1 calc R
H14B H 0.5003 0.4020 0.0890 0.086 Uiso 1 1 calc R
H14C H 0.4486 0.4589 0.1163 0.086 Uiso 1 1 calc R
C15 C 0.4275(3) 0.2182(6) 0.0876(3) 0.0537(19) Uani 1 1 d .
H15A H 0.4144 0.2370 0.1268 0.081 Uiso 1 1 calc R
H15B H 0.4663 0.1904 0.0962 0.081 Uiso 1 1 calc R
H15C H 0.4041 0.1548 0.0658 0.081 Uiso 1 1 calc R
C30 C 0.1814(3) 0.2312(6) 0.1746(4) 0.064(2) Uani 1 1 d .
H30A H 0.1826 0.1656 0.1447 0.096 Uiso 1 1 calc R
H30B H 0.1610 0.2045 0.2075 0.096 Uiso 1 1 calc R
H30C H 0.2195 0.2536 0.1928 0.096 Uiso 1 1 calc R
C45 C 0.9357(3) 0.3705(7) 0.7040(4) 0.064(2) Uani 1 1 d .
H45 H 0.8988 0.3978 0.6902 0.076 Uiso 1 1 calc R
N7 N 1.0443(3) 0.2918(8) 0.7478(3) 0.085(2) Uani 1 1 d .
C43 C 0.9799(4) 0.4211(8) 0.6824(6) 0.108(4) Uani 1 1 d .
H43 H 0.9743 0.4826 0.6518 0.130 Uiso 1 1 calc R
C42 C 0.9990(4) 0.2425(9) 0.7659(4) 0.088(3) Uani 1 1 d .
H42 H 1.0040 0.1773 0.7945 0.106 Uiso 1 1 calc R
C44 C 0.9456(4) 0.2816(10) 0.7452(4) 0.081(3) Uani 1 1 d .
H44 H 0.9152 0.2445 0.7606 0.098 Uiso 1 1 calc R
C41 C 1.0336(4) 0.3816(10) 0.7058(6) 0.114(4) Uani 1 1 d .
H41 H 1.0643 0.4196 0.6914 0.137 Uiso 1 1 calc R

loop_
_atom_site_aniso_label
_atom_site_aniso_U_11
_atom_site_aniso_U_22
_atom_site_aniso_U_33
_atom_site_aniso_U_23
_atom_site_aniso_U_13
_atom_site_aniso_U_12
Ge1 0.0182(3) 0.0192(3) 0.0157(3) -0.0004(2) 0.0028(2) 0.0009(2)
Ge2 0.0184(3) 0.0177(3) 0.0168(3) -0.0003(2) 0.0027(2) 0.0009(2)
Cu1 0.0238(3) 0.0266(4) 0.0204(3) -0.0029(3) -0.0015(3) -0.0024(3)
Cu2 0.0270(3) 0.0269(4) 0.0184(3) -0.0051(3) 0.0033(3) 0.0028(3)
O1 0.0229(19) 0.029(2) 0.0163(18) -0.0053(16) 0.0024(15) 0.0010(15)
I1 0.03060(19) 0.01957(18) 0.02212(19) 0.00210(14) 0.00449(15) 0.00214(14)
I2 0.02631(19) 0.02637(19) 0.02526(19) 0.00640(15) 0.00441(15) 0.00608(15)
N5 0.023(2) 0.024(2) 0.019(2) -0.0016(19) 0.0036(19) -0.0029(19)
N6 0.023(2) 0.019(2) 0.018(2) 0.0040(19) 0.0015(18) 0.0080(18)
N2 0.021(2) 0.018(2) 0.023(2) -0.0005(19) 0.0043(19) -0.0003(17)
N1 0.020(2) 0.022(2) 0.019(2) 0.0031(19) 0.0041(18) 0.0021(18)
N4 0.025(2) 0.019(2) 0.018(2) 0.0034(18) 0.0066(19) 0.0007(18)
N3 0.014(2) 0.019(2) 0.019(2) 0.0006(18) 0.0000(17) -0.0009(17)
C37 0.041(3) 0.025(3) 0.024(3) 0.007(2) 0.008(3) 0.007(3)
C8 0.031(3) 0.019(3) 0.022(3) 0.004(2) 0.007(2) 0.002(2)
C10 0.037(3) 0.025(3) 0.026(3) 0.004(2) 0.009(3) -0.003(2)
C7 0.019(3) 0.021(3) 0.025(3) 0.004(2) 0.005(2) 0.006(2)
C9 0.031(3) 0.020(3) 0.022(3) -0.001(2) 0.005(2) 0.000(2)
C2 0.026(3) 0.030(3) 0.023(3) 0.003(2) 0.006(2) 0.009(2)
C36 0.029(3) 0.025(3) 0.030(3) 0.002(2) 0.010(2) 0.005(2)
C24 0.040(3) 0.019(3) 0.025(3) 0.003(2) 0.005(3) 0.005(2)
C17 0.029(3) 0.030(3) 0.028(3) -0.001(3) -0.002(2) 0.004(2)
C21 0.026(3) 0.025(3) 0.037(3) 0.002(3) 0.001(3) -0.004(2)
C23 0.023(3) 0.018(3) 0.030(3) -0.002(2) 0.002(2) 0.000(2)
C1 0.019(3) 0.020(3) 0.018(3) 0.002(2) 0.005(2) 0.002(2)
C46 0.027(3) 0.032(3) 0.067(5) 0.009(3) 0.002(3) 0.004(3)
C40 0.039(3) 0.039(3) 0.018(3) -0.004(3) 0.007(3) 0.004(3)
C38 0.030(3) 0.035(3) 0.028(3) 0.007(3) 0.012(3) 0.004(2)
C32 0.031(3) 0.025(3) 0.032(3) 0.002(3) 0.007(3) -0.003(2)
N8 0.049(3) 0.048(3) 0.051(4) -0.005(3) 0.000(3) 0.004(3)
C39 0.060(4) 0.026(3) 0.028(3) 0.000(3) 0.015(3) 0.009(3)
C16 0.023(3) 0.025(3) 0.017(3) 0.003(2) 0.011(2) 0.005(2)
C22 0.023(3) 0.022(3) 0.023(3) -0.001(2) 0.010(2) 0.000(2)
C26 0.036(3) 0.034(3) 0.034(3) 0.009(3) 0.007(3) -0.004(3)
C3 0.034(3) 0.046(4) 0.016(3) 0.001(3) 0.010(2) 0.009(3)
C6 0.044(3) 0.022(3) 0.028(3) -0.002(2) 0.007(3) 0.008(3)
C25 0.025(3) 0.020(3) 0.041(3) 0.005(3) 0.002(3) 0.008(2)
C13 0.035(3) 0.045(4) 0.045(4) 0.003(3) 0.003(3) -0.009(3)
C4 0.052(4) 0.044(4) 0.025(3) -0.010(3) 0.008(3) 0.015(3)
C31 0.029(3) 0.029(3) 0.040(3) -0.002(3) 0.000(3) -0.008(3)
C20 0.040(4) 0.030(3) 0.048(4) -0.012(3) 0.003(3) -0.012(3)
C5 0.068(5) 0.026(3) 0.029(3) -0.007(3) 0.006(3) 0.014(3)
C47 0.039(4) 0.057(4) 0.027(3) 0.002(3) 0.000(3) 0.004(3)
C18 0.032(3) 0.039(4) 0.030(3) -0.004(3) -0.008(3) 0.005(3)
C27 0.045(4) 0.034(3) 0.050(4) -0.004(3) 0.010(3) 0.007(3)
C35 0.026(3) 0.058(4) 0.043(4) -0.001(3) -0.002(3) -0.016(3)
C34 0.038(3) 0.038(3) 0.032(3) -0.005(3) 0.006(3) -0.014(3)
C11 0.041(3) 0.037(3) 0.026(3) 0.003(3) 0.007(3) 0.008(3)
C50 0.054(4) 0.036(4) 0.034(4) -0.005(3) 0.011(3) -0.009(3)
C19 0.027(3) 0.047(4) 0.049(4) -0.013(3) -0.011(3) -0.005(3)
C49 0.042(4) 0.031(3) 0.040(4) 0.014(3) 0.020(3) 0.004(3)
C12 0.072(5) 0.028(3) 0.043(4) 0.002(3) 0.020(4) -0.014(3)
C33 0.032(3) 0.038(4) 0.061(5) 0.009(3) -0.008(3) -0.001(3)
C48 0.032(3) 0.044(4) 0.047(4) 0.008(3) -0.003(3) -0.006(3)
C29 0.064(5) 0.044(4) 0.031(3) 0.004(3) 0.019(3) -0.002(3)
C28 0.051(4) 0.025(3) 0.073(5) 0.005(3) 0.012(4) 0.011(3)
C14 0.035(4) 0.050(4) 0.082(6) 0.008(4) -0.011(4) 0.005(3)
C15 0.077(5) 0.033(4) 0.048(4) 0.013(3) 0.002(4) 0.017(3)
C30 0.087(6) 0.046(4) 0.060(5) 0.028(4) 0.013(4) 0.020(4)
C45 0.049(5) 0.057(5) 0.079(6) -0.013(5) -0.009(4) 0.014(4)
N7 0.067(5) 0.122(7) 0.065(5) 0.013(5) 0.004(4) 0.038(5)
C43 0.053(5) 0.068(6) 0.190(12) 0.065(7) -0.028(6) -0.009(5)
C42 0.087(7) 0.110(8) 0.070(6) 0.042(6) 0.023(6) 0.026(6)
C44 0.061(6) 0.129(9) 0.054(5) 0.011(6) 0.011(4) 0.000(6)
C41 0.061(6) 0.110(8) 0.169(12) 0.071(8) 0.012(7) -0.008(6)

loop_
_atom_type_symbol
_atom_type_description
_atom_type_scat_dispersion_real
_atom_type_scat_dispersion_imag
_atom_type_scat_source
C C 0.0033 0.0016 'International Tables Vol C Tables 4.2.6.8 and 6.1.1.4'
H H 0.0000 0.0000 'International Tables Vol C Tables 4.2.6.8 and 6.1.1.4'
N N 0.0061 0.0033 'International Tables Vol C Tables 4.2.6.8 and 6.1.1.4'
O O 0.0106 0.0060 'International Tables Vol C Tables 4.2.6.8 and 6.1.1.4'
Cu Cu 0.3201 1.2651 'International Tables Vol C Tables 4.2.6.8 and 6.1.1.4'
Ge Ge 0.1547 1.8001 'International Tables Vol C Tables 4.2.6.8 and 6.1.1.4'
I I -0.4742 1.8119 'International Tables Vol C Tables 4.2.6.8 and 6.1.1.4'

loop_
_geom_angle_atom_site_label_1
_geom_angle_atom_site_label_2
_geom_angle_atom_site_label_3
_geom_angle
O1 Ge1 N2 96.72(16)
O1 Ge1 N1 98.06(16)
N2 Ge1 N1 80.51(17)
O1 Ge1 Cu1 114.78(11)
N2 Ge1 Cu1 131.26(13)
N1 Ge1 Cu1 126.69(12)
O1 Ge2 N3 98.10(16)
O1 Ge2 N4 96.77(16)
N3 Ge2 N4 80.21(17)
O1 Ge2 Cu2 117.54(11)
N3 Ge2 Cu2 126.10(12)
N4 Ge2 Cu2 128.89(12)
N5 Cu1 Ge1 131.48(12)
N5 Cu1 I1 104.32(12)
Ge1 Cu1 I1 100.33(3)
N5 Cu1 I2 99.87(12)
Ge1 Cu1 I2 106.81(3)
I1 Cu1 I2 114.60(3)
N5 Cu1 Cu2 133.41(12)
Ge1 Cu1 Cu2 95.10(4)
I1 Cu1 Cu2 60.83(2)
I2 Cu1 Cu2 58.47(3)
N6 Cu2 Ge2 137.53(12)
N6 Cu2 I2 99.48(11)
Ge2 Cu2 I2 106.39(3)
N6 Cu2 I1 102.73(12)
Ge2 Cu2 I1 97.93(3)
I2 Cu2 I1 112.23(3)
N6 Cu2 Cu1 129.99(12)
Ge2 Cu2 Cu1 92.39(3)
I2 Cu2 Cu1 58.92(2)
I1 Cu2 Cu1 57.80(2)
Ge2 O1 Ge1 119.85(18)
Cu1 I1 Cu2 61.37(2)
Cu2 I2 Cu1 62.61(3)
C31 N5 C32 116.5(5)
C31 N5 Cu1 119.2(3)
C32 N5 Cu1 124.3(4)
C37 N6 C36 116.8(4)
C37 N6 Cu2 121.4(4)
C36 N6 Cu2 121.1(3)
C7 N2 C9 123.1(4)
C7 N2 Ge1 115.7(3)
C9 N2 Ge1 120.5(3)
C1 N1 C8 122.9(4)
C1 N1 Ge1 116.3(3)
C8 N1 Ge1 120.6(3)
C22 N4 C24 123.5(4)
C22 N4 Ge2 116.9(3)
C24 N4 Ge2 119.4(3)
C16 N3 C23 123.6(4)
C16 N3 Ge2 116.7(3)
C23 N3 Ge2 119.7(3)
N6 C37 C39 123.8(5)
N6 C37 H37 118.1
C39 C37 H37 118.1
N1 C8 C10 114.7(4)
N1 C8 H8A 108.6
C10 C8 H8A 108.6
N1 C8 H8B 108.6
C10 C8 H8B 108.6
H8A C8 H8B 107.6
C13 C10 C12 110.8(5)
C13 C10 C8 111.6(4)
C12 C10 C8 107.7(5)
C13 C10 H10 108.9
C12 C10 H10 108.9
C8 C10 H10 108.9
N2 C7 C6 123.1(5)
N2 C7 C1 112.0(4)
C6 C7 C1 124.9(5)
N2 C9 C11 114.1(4)
N2 C9 H9A 108.7
C11 C9 H9A 108.7
N2 C9 H9B 108.7
C11 C9 H9B 108.7
H9A C9 H9B 107.6
C3 C2 C1 130.9(5)
C3 C2 H2 114.6
C1 C2 H2 114.6
N6 C36 C38 122.8(5)
N6 C36 H36 118.6
C38 C36 H36 118.6
N4 C24 C26 114.7(4)
N4 C24 H24A 108.6
C26 C24 H24A 108.6
N4 C24 H24B 108.6
C26 C24 H24B 108.6
H24A C24 H24B 107.6
C18 C17 C16 132.5(5)
C18 C17 H17 113.7
C16 C17 H17 113.7
C20 C21 C22 132.1(5)
C20 C21 H21 114.0
C22 C21 H21 114.0
N3 C23 C25 114.4(4)
N3 C23 H23A 108.7
C25 C23 H23A 108.7
N3 C23 H23B 108.7
C25 C23 H23B 108.7
H23A C23 H23B 107.6
N1 C1 C2 122.3(4)
N1 C1 C7 112.3(4)
C2 C1 C7 125.3(5)
N8 C46 C48 123.8(6)
N8 C46 H46 118.1
C48 C46 H46 118.1
C38 C40 C39 118.9(5)
C38 C40 H40 120.5
C39 C40 H40 120.5
C40 C38 C36 119.4(5)
C40 C38 H38 120.3
C36 C38 H38 120.3
N5 C32 C34 123.3(5)
N5 C32 H32 118.4
C34 C32 H32 118.4
C46 N8 C47 116.1(5)
C40 C39 C37 118.3(5)
C40 C39 H39 120.8
C37 C39 H39 120.8
N3 C16 C17 122.6(5)
N3 C16 C22 112.7(4)
C17 C16 C22 124.7(5)
N4 C22 C21 122.6(5)
N4 C22 C16 112.5(4)
C21 C22 C16 124.9(5)
C30 C26 C29 110.5(5)
C30 C26 C24 107.8(5)
C29 C26 C24 111.9(5)
C30 C26 H26 108.9
C29 C26 H26 108.9
C24 C26 H26 108.9
C2 C3 C4 129.9(5)
C2 C3 H3 115.1
C4 C3 H3 115.1
C5 C6 C7 131.5(5)
C5 C6 H6 114.3
C7 C6 H6 114.3
C27 C25 C23 112.0(4)
C27 C25 C28 110.5(5)
C23 C25 C28 109.5(5)
C27 C25 H25 108.2
C23 C25 H25 108.2
C28 C25 H25 108.2
C10 C13 H13A 109.5
C10 C13 H13B 109.5
H13A C13 H13B 109.5
C10 C13 H13C 109.5
H13A C13 H13C 109.5
H13B C13 H13C 109.5
C5 C4 C3 126.3(6)
C5 C4 H4 116.8
C3 C4 H4 116.8
N5 C31 C33 123.4(5)
N5 C31 H31 118.3
C33 C31 H31 118.3
C21 C20 C19 129.5(6)
C21 C20 H20 115.2
C19 C20 H20 115.2
C4 C5 C6 130.0(6)
C4 C5 H5 115.0
C6 C5 H5 115.0
C49 C47 N8 123.3(6)
C49 C47 H47 118.4
N8 C47 H47 118.4
C19 C18 C17 129.3(6)
C19 C18 H18 115.4
C17 C18 H18 115.4
C25 C27 H27A 109.5
C25 C27 H27B 109.5
H27A C27 H27B 109.5
C25 C27 H27C 109.5
H27A C27 H27C 109.5
H27B C27 H27C 109.5
C34 C35 C33 119.4(6)
C34 C35 H35 120.3
C33 C35 H35 120.3
C35 C34 C32 119.0(6)
C35 C34 H34 120.5
C32 C34 H34 120.5
C14 C11 C15 110.7(5)
C14 C11 C9 112.3(5)
C15 C11 C9 108.4(5)
C14 C11 H11 108.4
C15 C11 H11 108.4
C9 C11 H11 108.4
C48 C50 C49 118.6(6)
C48 C50 H50 120.7
C49 C50 H50 120.7
C18 C19 C20 126.9(6)
C18 C19 H19 116.6
C20 C19 H19 116.6
C47 C49 C50 119.7(6)
C47 C49 H49 120.2
C50 C49 H49 120.2
C10 C12 H12A 109.5
C10 C12 H12B 109.5
H12A C12 H12B 109.5
C10 C12 H12C 109.5
H12A C12 H12C 109.5
H12B C12 H12C 109.5
C35 C33 C31 118.5(6)
C35 C33 H33 120.8
C31 C33 H33 120.8
C50 C48 C46 118.5(6)
C50 C48 H48 120.8
C46 C48 H48 120.8
C26 C29 H29A 109.5
C26 C29 H29B 109.5
H29A C29 H29B 109.5
C26 C29 H29C 109.5
H29A C29 H29C 109.5
H29B C29 H29C 109.5
C25 C28 H28A 109.5
C25 C28 H28B 109.5
H28A C28 H28B 109.5
C25 C28 H28C 109.5
H28A C28 H28C 109.5
H28B C28 H28C 109.5
C11 C14 H14A 109.5
C11 C14 H14B 109.5
H14A C14 H14B 109.5
C11 C14 H14C 109.5
H14A C14 H14C 109.5
H14B C14 H14C 109.5
C11 C15 H15A 109.5
C11 C15 H15B 109.5
H15A C15 H15B 109.5
C11 C15 H15C 109.5
H15A C15 H15C 109.5
H15B C15 H15C 109.5
C26 C30 H30A 109.5
C26 C30 H30B 109.5
H30A C30 H30B 109.5
C26 C30 H30C 109.5
H30A C30 H30C 109.5
H30B C30 H30C 109.5
C44 C45 C43 118.1(8)
C44 C45 H45 121.0
C43 C45 H45 121.0
C42 N7 C41 114.9(8)
C45 C43 C41 119.2(9)
C45 C43 H43 120.4
C41 C43 H43 120.4
N7 C42 C44 123.3(9)
N7 C42 H42 118.3
C44 C42 H42 118.3
C45 C44 C42 121.2(9)
C45 C44 H44 119.4
C42 C44 H44 119.4
N7 C41 C43 123.2(9)
N7 C41 H41 118.4
C43 C41 H41 118.4

loop_
_geom_bond_atom_site_label_1
_geom_bond_atom_site_label_2
_geom_bond_distance
Ge1 O1 1.819(3)
Ge1 N2 1.931(4)
Ge1 N1 1.933(4)
Ge1 Cu1 2.3146(9)
Ge2 O1 1.807(3)
Ge2 N3 1.943(4)
Ge2 N4 1.946(4)
Ge2 Cu2 2.3136(10)
Cu1 N5 2.033(4)
Cu1 I1 2.7336(8)
Cu1 I2 2.7351(8)
Cu1 Cu2 2.8357(11)
Cu2 N6 2.036(4)
Cu2 I2 2.7221(9)
Cu2 I1 2.8208(8)
N5 C31 1.337(7)
N5 C32 1.342(6)
N6 C37 1.328(6)
N6 C36 1.339(6)
N2 C7 1.349(6)
N2 C9 1.458(6)
N1 C1 1.340(6)
N1 C8 1.465(6)
N4 C22 1.333(6)
N4 C24 1.469(6)
N3 C16 1.333(6)
N3 C23 1.465(6)
C37 C39 1.382(7)
C37 H37 0.9300
C8 C10 1.539(7)
C8 H8A 0.9700
C8 H8B 0.9700
C10 C13 1.522(8)
C10 C12 1.534(8)
C10 H10 0.9800
C7 C6 1.396(7)
C7 C1 1.480(7)
C9 C11 1.530(7)
C9 H9A 0.9700
C9 H9B 0.9700
C2 C3 1.384(7)
C2 C1 1.400(7)
C2 H2 0.9300
C36 C38 1.383(7)
C36 H36 0.9300
C24 C26 1.526(7)
C24 H24A 0.9700
C24 H24B 0.9700
C17 C18 1.377(8)
C17 C16 1.408(7)
C17 H17 0.9300
C21 C20 1.383(8)
C21 C22 1.402(7)
C21 H21 0.9300
C23 C25 1.524(7)
C23 H23A 0.9700
C23 H23B 0.9700
C46 N8 1.338(8)
C46 C48 1.377(8)
C46 H46 0.9300
C40 C38 1.357(8)
C40 C39 1.376(8)
C40 H40 0.9300
C38 H38 0.9300
C32 C34 1.371(8)
C32 H32 0.9300
N8 C47 1.353(8)
C39 H39 0.9300
C16 C22 1.480(7)
C26 C30 1.517(8)
C26 C29 1.517(8)
C26 H26 0.9800
C3 C4 1.386(8)
C3 H3 0.9300
C6 C5 1.385(8)
C6 H6 0.9300
C25 C27 1.519(8)
C25 C28 1.534(7)
C25 H25 0.9800
C13 H13A 0.9600
C13 H13B 0.9600
C13 H13C 0.9600
C4 C5 1.370(8)
C4 H4 0.9300
C31 C33 1.378(8)
C31 H31 0.9300
C20 C19 1.384(9)
C20 H20 0.9300
C5 H5 0.9300
C47 C49 1.348(8)
C47 H47 0.9300
C18 C19 1.377(8)
C18 H18 0.9300
C27 H27A 0.9600
C27 H27B 0.9600
C27 H27C 0.9600
C35 C34 1.359(9)
C35 C33 1.368(8)
C35 H35 0.9300
C34 H34 0.9300
C11 C14 1.511(9)
C11 C15 1.522(8)
C11 H11 0.9800
C50 C48 1.365(8)
C50 C49 1.380(9)
C50 H50 0.9300
C19 H19 0.9300
C49 H49 0.9300
C12 H12A 0.9600
C12 H12B 0.9600
C12 H12C 0.9600
C33 H33 0.9300
C48 H48 0.9300
C29 H29A 0.9600
C29 H29B 0.9600
C29 H29C 0.9600
C28 H28A 0.9600
C28 H28B 0.9600
C28 H28C 0.9600
C14 H14A 0.9600
C14 H14B 0.9600
C14 H14C 0.9600
C15 H15A 0.9600
C15 H15B 0.9600
C15 H15C 0.9600
C30 H30A 0.9600
C30 H30B 0.9600
C30 H30C 0.9600
C45 C44 1.303(11)
C45 C43 1.331(11)
C45 H45 0.9300
N7 C42 1.313(11)
N7 C41 1.323(11)
C43 C41 1.367(12)
C43 H43 0.9300
C42 C44 1.346(12)
C42 H42 0.9300
C44 H44 0.9300
C41 H41 0.9300

loop_
_geom_torsion_atom_site_label_1
_geom_torsion_atom_site_label_2
_geom_torsion_atom_site_label_3
_geom_torsion_atom_site_label_4
_geom_torsion
O1 Ge1 Cu1 N5 -176.7(2)
N2 Ge1 Cu1 N5 58.1(2)
N1 Ge1 Cu1 N5 -54.3(2)
O1 Ge1 Cu1 I1 -56.92(12)
N2 Ge1 Cu1 I1 177.87(16)
N1 Ge1 Cu1 I1 65.53(15)
O1 Ge1 Cu1 I2 62.88(12)
N2 Ge1 Cu1 I2 -62.33(16)
N1 Ge1 Cu1 I2 -174.67(15)
O1 Ge1 Cu1 Cu2 4.31(12)
N2 Ge1 Cu1 Cu2 -120.89(16)
N1 Ge1 Cu1 Cu2 126.76(15)
O1 Ge2 Cu2 N6 174.4(2)
N3 Ge2 Cu2 N6 49.2(2)
N4 Ge2 Cu2 N6 -59.3(2)
O1 Ge2 Cu2 I2 -60.44(13)
N3 Ge2 Cu2 I2 174.34(14)
N4 Ge2 Cu2 I2 65.82(16)
O1 Ge2 Cu2 I1 55.62(13)
N3 Ge2 Cu2 I1 -69.60(14)
N4 Ge2 Cu2 I1 -178.13(15)
O1 Ge2 Cu2 Cu1 -2.19(13)
N3 Ge2 Cu2 Cu1 -127.41(14)
N4 Ge2 Cu2 Cu1 124.06(15)
N5 Cu1 Cu2 N6 2.9(2)
Ge1 Cu1 Cu2 N6 -178.14(15)
I1 Cu1 Cu2 N6 -79.14(15)
I2 Cu1 Cu2 N6 75.25(15)
N5 Cu1 Cu2 Ge2 179.93(17)
Ge1 Cu1 Cu2 Ge2 -1.12(3)
I1 Cu1 Cu2 Ge2 97.87(3)
I2 Cu1 Cu2 Ge2 -107.74(3)
N5 Cu1 Cu2 I2 -72.33(17)
Ge1 Cu1 Cu2 I2 106.61(3)
I1 Cu1 Cu2 I2 -154.39(2)
N5 Cu1 Cu2 I1 82.06(17)
Ge1 Cu1 Cu2 I1 -99.00(3)
I2 Cu1 Cu2 I1 154.39(2)
N3 Ge2 O1 Ge1 144.2(2)
N4 Ge2 O1 Ge1 -134.8(2)
Cu2 Ge2 O1 Ge1 6.0(2)
N2 Ge1 O1 Ge2 134.8(2)
N1 Ge1 O1 Ge2 -143.9(2)
Cu1 Ge1 O1 Ge2 -7.0(2)
N5 Cu1 I1 Cu2 -132.05(12)
Ge1 Cu1 I1 Cu2 90.10(3)
I2 Cu1 I1 Cu2 -23.90(2)
N6 Cu2 I1 Cu1 129.52(12)
Ge2 Cu2 I1 Cu1 -87.82(4)
I2 Cu2 I1 Cu1 23.57(2)
N6 Cu2 I2 Cu1 -131.30(12)
Ge2 Cu2 I2 Cu1 82.73(3)
I1 Cu2 I2 Cu1 -23.27(2)
N5 Cu1 I2 Cu2 135.37(12)
Ge1 Cu1 I2 Cu2 -85.61(4)
I1 Cu1 I2 Cu2 24.52(2)
Ge1 Cu1 N5 C31 -79.5(4)
I1 Cu1 N5 C31 162.3(4)
I2 Cu1 N5 C31 43.6(4)
Cu2 Cu1 N5 C31 99.1(4)
Ge1 Cu1 N5 C32 98.8(4)
I1 Cu1 N5 C32 -19.4(4)
I2 Cu1 N5 C32 -138.1(4)
Cu2 Cu1 N5 C32 -82.6(4)
Ge2 Cu2 N6 C37 -102.0(4)
I2 Cu2 N6 C37 130.7(4)
I1 Cu2 N6 C37 15.2(4)
Cu1 Cu2 N6 C37 73.6(4)
Ge2 Cu2 N6 C36 88.1(4)
I2 Cu2 N6 C36 -39.2(4)
I1 Cu2 N6 C36 -154.8(4)
Cu1 Cu2 N6 C36 -96.3(4)
O1 Ge1 N2 C7 80.6(4)
N1 Ge1 N2 C7 -16.4(3)
Cu1 Ge1 N2 C7 -147.7(3)
O1 Ge1 N2 C9 -89.9(4)
N1 Ge1 N2 C9 173.0(4)
Cu1 Ge1 N2 C9 41.7(4)
O1 Ge1 N1 C1 -81.7(4)
N2 Ge1 N1 C1 13.9(3)
Cu1 Ge1 N1 C1 149.0(3)
O1 Ge1 N1 C8 93.5(4)
N2 Ge1 N1 C8 -171.0(4)
Cu1 Ge1 N1 C8 -35.8(4)
O1 Ge2 N4 C22 -89.2(4)
N3 Ge2 N4 C22 7.9(3)
Cu2 Ge2 N4 C22 136.8(3)
O1 Ge2 N4 C24 85.8(4)
N3 Ge2 N4 C24 -177.1(4)
Cu2 Ge2 N4 C24 -48.2(4)
O1 Ge2 N3 C16 86.2(3)
N4 Ge2 N3 C16 -9.3(3)
Cu2 Ge2 N3 C16 -140.8(3)
O1 Ge2 N3 C23 -91.9(4)
N4 Ge2 N3 C23 172.6(4)
Cu2 Ge2 N3 C23 41.1(4)
C36 N6 C37 C39 1.5(8)
Cu2 N6 C37 C39 -168.8(5)
C1 N1 C8 C10 -80.0(6)
Ge1 N1 C8 C10 105.1(4)
N1 C8 C10 C13 -54.1(6)
N1 C8 C10 C12 -176.0(4)
C9 N2 C7 C6 7.4(8)
Ge1 N2 C7 C6 -162.9(4)
C9 N2 C7 C1 -173.8(4)
Ge1 N2 C7 C1 15.9(5)
C7 N2 C9 C11 77.2(6)
Ge1 N2 C9 C11 -112.9(4)
C37 N6 C36 C38 -1.4(8)
Cu2 N6 C36 C38 169.0(4)
C22 N4 C24 C26 -80.0(6)
Ge2 N4 C24 C26 105.3(5)
C16 N3 C23 C25 74.1(6)
Ge2 N3 C23 C25 -107.9(4)
C8 N1 C1 C2 -1.0(7)
Ge1 N1 C1 C2 174.0(4)
C8 N1 C1 C7 176.0(4)
Ge1 N1 C1 C7 -9.0(5)
C3 C2 C1 N1 -171.9(5)
C3 C2 C1 C7 11.5(9)
N2 C7 C1 N1 -4.4(6)
C6 C7 C1 N1 174.3(5)
N2 C7 C1 C2 172.4(5)
C6 C7 C1 C2 -8.8(8)
C39 C40 C38 C36 1.4(9)
N6 C36 C38 C40 0.0(8)
C31 N5 C32 C34 -0.4(8)
Cu1 N5 C32 C34 -178.7(4)
C48 C46 N8 C47 -0.5(10)
C38 C40 C39 C37 -1.3(9)
N6 C37 C39 C40 -0.2(9)
C23 N3 C16 C17 7.4(7)
Ge2 N3 C16 C17 -170.7(4)
C23 N3 C16 C22 -173.0(4)
Ge2 N3 C16 C22 9.0(5)
C18 C17 C16 N3 -178.9(6)
C18 C17 C16 C22 1.4(9)
C24 N4 C22 C21 0.9(7)
Ge2 N4 C22 C21 175.7(4)
C24 N4 C22 C16 180.0(4)
Ge2 N4 C22 C16 -5.2(5)
C20 C21 C22 N4 -179.1(6)
C20 C21 C22 C16 2.0(10)
N3 C16 C22 N4 -2.4(6)
C17 C16 C22 N4 177.3(5)
N3 C16 C22 C21 176.6(5)
C17 C16 C22 C21 -3.7(8)
N4 C24 C26 C30 -176.4(5)
N4 C24 C26 C29 -54.7(7)
C1 C2 C3 C4 -1.4(10)
N2 C7 C6 C5 175.9(6)
C1 C7 C6 C5 -2.7(10)
N3 C23 C25 C27 54.9(6)
N3 C23 C25 C28 177.8(5)
C2 C3 C4 C5 -6.3(11)
C32 N5 C31 C33 1.3(8)
Cu1 N5 C31 C33 179.7(5)
C22 C21 C20 C19 0.8(11)
C3 C4 C5 C6 0.7(12)
C7 C6 C5 C4 7.2(12)
C46 N8 C47 C49 0.7(9)
C16 C17 C18 C19 2.4(11)
C33 C35 C34 C32 0.4(9)
N5 C32 C34 C35 -0.4(9)
N2 C9 C11 C14 58.3(6)
N2 C9 C11 C15 -179.0(5)
C17 C18 C19 C20 -2.5(11)
C21 C20 C19 C18 -0.2(11)
N8 C47 C49 C50 -0.2(9)
C48 C50 C49 C47 -0.5(9)
C34 C35 C33 C31 0.4(10)
N5 C31 C33 C35 -1.3(10)
C49 C50 C48 C46 0.7(9)
N8 C46 C48 C50 -0.2(10)
C44 C45 C43 C41 -2.4(16)
C41 N7 C42 C44 -1.9(16)
C43 C45 C44 C42 0.6(15)
N7 C42 C44 C45 1.7(16)
C42 N7 C41 C43 0.0(18)
C45 C43 C41 N7 2(2)
